data_7024693
loop_
_publ_author_name
'Rauscher, Japheth F.'
'Cox, Catherine A.'
'Yi, Tanghong'
'Beavers, Christine M.'
'Klavins, Peter'
'Toberer, Eric S.'
'Snyder, G. Jeffrey'
'Kauzlarich, Susan M.'

_publ_section_title
;
 Synthesis, structure, magnetism, and high temperature thermoelectric
 properties of Ge doped Yb14MnSb11.
;
_journal_issue 4
_journal_name_full 'Dalton transactions (Cambridge, England : 2003)'
_journal_page_first 1055
_journal_page_last 1062
_journal_paper_doi 10.1039/b920250a
_journal_volume 39
_journal_year 2010
_chemical_formula_moiety '14Yb, MnSb4, Sb3, 4Sb'
_chemical_formula_sum 'Mn Sb11 Yb14'
_chemical_formula_weight 3816.86
_chemical_name_systematic
;
?
;
_space_group_IT_number 142
_symmetry_cell_setting tetragonal
_symmetry_space_group_name_Hall '-I 4bd 2c'
_symmetry_space_group_name_H-M 'I 41/a c d :2'
_atom_sites_solution_primary direct
_atom_sites_solution_secondary difmap
_audit_creation_method SHELXL-97
_cell_angle_alpha 90.00
_cell_angle_beta 90.00
_cell_angle_gamma 90.00
_cell_formula_units_Z 8
_cell_length_a 16.578(2)
_cell_length_b 16.578(2)
_cell_length_c 21.897(3)
_cell_measurement_reflns_used 9975
_cell_measurement_temperature 90(2)
_cell_measurement_theta_max 33.5
_cell_measurement_theta_min 4.8
_cell_volume 6018.0(13)
_computing_cell_refinement 'SAINT 7.56A (Bruker, 2008)'
_computing_data_collection 'Apex2 (Bruker, 2005)'
_computing_data_reduction 'SAINT 7.56A (Bruker, 2008)'
_computing_molecular_graphics 'SHELXTL 5.1, XP (Sheldrick, 1994)'
_computing_publication_material 'SHELXL97 (Sheldrick, 2008)'
_computing_structure_refinement 'SHELXL97 (Sheldrick, 2008)'
_computing_structure_solution 'SHELXS97 (Sheldrick, 2008)'
_diffrn_ambient_temperature 90(2)
_diffrn_detector_area_resol_mean 8.3
_diffrn_measured_fraction_theta_full 0.998
_diffrn_measured_fraction_theta_max 0.998
_diffrn_measurement_device_type 'Bruker ApexII'
_diffrn_measurement_method \w
_diffrn_radiation_monochromator silicon(111)
_diffrn_radiation_type synchrotron
_diffrn_radiation_wavelength 0.77490
_diffrn_reflns_av_R_equivalents 0.0857
_diffrn_reflns_av_sigmaI/netI 0.0368
_diffrn_reflns_limit_h_max 23
_diffrn_reflns_limit_h_min -23
_diffrn_reflns_limit_k_max 23
_diffrn_reflns_limit_k_min -23
_diffrn_reflns_limit_l_max 31
_diffrn_reflns_limit_l_min -31
_diffrn_reflns_number 40947
_diffrn_reflns_theta_full 34.18
_diffrn_reflns_theta_max 33.61
_diffrn_reflns_theta_min 3.16
_exptl_absorpt_coefficient_mu 65.868
_exptl_absorpt_correction_T_max 0.4357
_exptl_absorpt_correction_T_min 0.1686
_exptl_absorpt_correction_type multi-scan
_exptl_absorpt_process_details 'SADABS-2008/1 (Shedrick, 2008)'
_exptl_crystal_colour black
_exptl_crystal_colour_lustre metallic
_exptl_crystal_density_diffrn 8.425
_exptl_crystal_density_method 'not measured'
_exptl_crystal_description shard
_exptl_crystal_F_000 12528
_exptl_crystal_size_max 0.07
_exptl_crystal_size_mid 0.05
_exptl_crystal_size_min 0.02
_refine_diff_density_max 1.923
_refine_diff_density_min -2.814
_refine_diff_density_rms 0.480
_refine_ls_extinction_method none
_refine_ls_goodness_of_fit_ref 1.099
_refine_ls_matrix_type full
_refine_ls_number_parameters 61
_refine_ls_number_reflns 2401
_refine_ls_number_restraints 0
_refine_ls_restrained_S_all 1.099
_refine_ls_R_factor_all 0.0300
_refine_ls_R_factor_gt 0.0287
_refine_ls_shift/su_max 0.002
_refine_ls_shift/su_mean 0.000
_refine_ls_structure_factor_coef Fsqd
_refine_ls_weighting_details 'calc w=1/[\s^2^(Fo^2^)+(0.0374P)^2^+80.9873P] where P=(Fo^2^+2Fc^2^)/3'
_refine_ls_weighting_scheme calc
_refine_ls_wR_factor_gt 0.0722
_refine_ls_wR_factor_ref 0.0731
_reflns_number_gt 2198
_reflns_number_total 2302
_reflns_threshold_expression I>2\s(I)
_cod_data_source_file b920250a.txt
_cod_data_source_block c197c
_cod_original_sg_symbol_H-M 'I 41/a c d'
_cod_database_code 7024693

loop_
_symmetry_equiv_pos_as_xyz
'x, y, z'
'-x+1/2, -y, z+1/2'
'-y+1/4, x+3/4, z+1/4'
'y+1/4, -x+1/4, z+3/4'
'-x+1/2, y, -z'
'x, -y, -z+1/2'
'y+1/4, x+3/4, -z+3/4'
'-y+1/4, -x+1/4, -z+1/4'
'x+1/2, y+1/2, z+1/2'
'-x+1, -y+1/2, z+1'
'-y+3/4, x+5/4, z+3/4'
'y+3/4, -x+3/4, z+5/4'
'-x+1, y+1/2, -z+1/2'
'x+1/2, -y+1/2, -z+1'
'y+3/4, x+5/4, -z+5/4'
'-y+3/4, -x+3/4, -z+3/4'
'-x, -y, -z'
'x-1/2, y, -z-1/2'
'y-1/4, -x-3/4, -z-1/4'
'-y-1/4, x-1/4, -z-3/4'
'x-1/2, -y, z'
'-x, y, z-1/2'
'-y-1/4, -x-3/4, z-3/4'
'y-1/4, x-1/4, z-1/4'
'-x+1/2, -y+1/2, -z+1/2'
'x, y+1/2, -z'
'y+1/4, -x-1/4, -z+1/4'
'-y+1/4, x+1/4, -z-1/4'
'x, -y+1/2, z+1/2'
'-x+1/2, y+1/2, z'
'-y+1/4, -x-1/4, z-1/4'
'y+1/4, x+1/4, z+1/4'

loop_
_atom_site_label
_atom_site_type_symbol
_atom_site_fract_x
_atom_site_fract_y
_atom_site_fract_z
_atom_site_U_iso_or_equiv
_atom_site_adp_type
_atom_site_occupancy
_atom_site_symmetry_multiplicity
_atom_site_calc_flag
_atom_site_refinement_flags
Yb1 Yb -0.042162(19) -0.073832(19) 0.828022(14) 0.01859(8) Uani 1 1 d .
Yb2 Yb -0.02233(2) 0.12398(2) 0.002709(15) 0.01964(9) Uani 1 1 d .
Yb3 Yb 0.35502(3) 0.0000 0.2500 0.01833(10) Uani 1 2 d S
Yb4 Yb 0.179470(19) 0.40901(2) 0.842627(14) 0.01970(9) Uani 1 1 d ..
Sb1 Sb 0.13582(3) 0.38582(3) 0.1250 0.01757(13) Uani 1 2 d S
Sb2 Sb 0.00500(3) 0.10862(3) 0.81014(2) 0.01860(11) Uani 1 1 d .
Sb3 Sb 0.86947(3) 0.97318(3) 0.95264(2) 0.01841(11) Uani 1 1 d .
Sb4 Sb 0.0000 0.2500 0.1250 0.01816(17) Uani 1 4 d S
Mn1 Mn 0.0000 0.2500 0.8750 0.0186(4) Uani 1 4 d S

loop_
_atom_site_aniso_label
_atom_site_aniso_U_11
_atom_site_aniso_U_22
_atom_site_aniso_U_33
_atom_site_aniso_U_23
_atom_site_aniso_U_13
_atom_site_aniso_U_12
Yb1 0.01904(14) 0.01826(14) 0.01848(15) 0.00004(10) 0.00059(10) -0.00009(10)
Yb2 0.01922(15) 0.01985(15) 0.01985(16) 0.00063(10) -0.00023(10) 0.00118(11)
Yb3 0.01850(19) 0.01876(19) 0.0177(2) 0.00043(14) 0.000 0.000
Yb4 0.01882(14) 0.02247(16) 0.01781(15) -0.00153(11) -0.00055(10) 0.00082(11)
Sb1 0.01777(19) 0.01777(19) 0.0172(3) 0.00002(15) -0.00002(15) -0.0006(2)
Sb2 0.0183(2) 0.0184(2) 0.0192(2) -0.00059(16) 0.00088(16) -0.00059(16)
Sb3 0.0200(2) 0.0182(2) 0.0170(2) 0.00037(16) 0.00047(15) 0.00154(16)
Sb4 0.0184(2) 0.0184(2) 0.0177(4) 0.000 0.000 0.0011(3)
Mn1 0.0193(6) 0.0193(6) 0.0172(9) 0.000 0.000 0.000

loop_
_atom_type_symbol
_atom_type_description
_atom_type_scat_dispersion_real
_atom_type_scat_dispersion_imag
_atom_type_scat_source
Mn Mn 0.2237 0.8587 'International Tables Vol C Tables 4.2.6.8 and 6.1.1.4'
Ge Ge -0.0277 2.0969 'International Tables Vol C Tables 4.2.6.8 and 6.1.1.4'
Sb Sb -0.7961 1.8109 'International Tables Vol C Tables 4.2.6.8 and 6.1.1.4'
Yb Yb -0.7350 6.4284 'International Tables Vol C Tables 4.2.6.8 and 6.1.1.4'

loop_
_geom_angle_atom_site_label_1
_geom_angle_atom_site_label_2
_geom_angle_atom_site_label_3
_geom_angle
_geom_angle_site_symmetry_1
_geom_angle_site_symmetry_3
Sb2 Yb1 Sb3 116.006(16) . 16_556
Sb2 Yb1 Sb4 150.397(14) . 17_556
Sb3 Yb1 Sb4 93.301(12) 16_556 17_556
Sb2 Yb1 Sb2 89.706(16) . 6_556
Sb3 Yb1 Sb2 89.310(16) 16_556 6_556
Sb4 Yb1 Sb2 95.012(14) 17_556 6_556
Sb2 Yb1 Sb3 89.181(15) . 1_445
Sb3 Yb1 Sb3 78.743(18) 16_556 1_445
Sb4 Yb1 Sb3 92.789(14) 17_556 1_445
Sb2 Yb1 Sb3 166.089(17) 6_556 1_445
Sb2 Yb1 Sb1 90.677(16) . 26_546
Sb3 Yb1 Sb1 153.280(17) 16_556 26_546
Sb4 Yb1 Sb1 59.985(12) 17_556 26_546
Sb2 Yb1 Sb1 92.366(14) 6_556 26_546
Sb3 Yb1 Sb1 101.513(15) 1_445 26_546
Sb2 Yb1 Yb4 55.551(12) . 10_454
Sb3 Yb1 Yb4 66.278(12) 16_556 10_454
Sb4 Yb1 Yb4 144.627(12) 17_556 10_454
Sb2 Yb1 Yb4 112.398(14) 6_556 10_454
Sb3 Yb1 Yb4 56.241(12) 1_445 10_454
Sb1 Yb1 Yb4 136.053(14) 26_546 10_454
Sb2 Yb1 Yb3 54.825(11) . 2
Sb3 Yb1 Yb3 139.988(16) 16_556 2
Sb4 Yb1 Yb3 105.424(9) 17_556 2
Sb2 Yb1 Yb3 54.653(11) 6_556 2
Sb3 Yb1 Yb3 133.598(13) 1_445 2
Sb1 Yb1 Yb3 56.680(12) 26_546 2
Yb4 Yb1 Yb3 108.584(10) 10_454 2
Sb2 Yb1 Yb1 141.564(13) . 16_446
Sb3 Yb1 Yb1 54.146(13) 16_556 16_446
Sb4 Yb1 Yb1 53.734(6) 17_556 16_446
Sb2 Yb1 Yb1 124.042(16) 6_556 16_446
Sb3 Yb1 Yb1 53.483(12) 1_445 16_446
Sb1 Yb1 Yb1 104.242(13) 26_546 16_446
Yb4 Yb1 Yb1 91.518(7) 10_454 16_446
Yb3 Yb1 Yb1 158.867(7) 2 16_446
Sb2 Yb1 Yb2 147.043(16) . 24_556
Sb3 Yb1 Yb2 51.430(11) 16_556 24_556
Sb4 Yb1 Yb2 56.229(9) 17_556 24_556
Sb2 Yb1 Yb2 62.360(12) 6_556 24_556
Sb3 Yb1 Yb2 113.589(14) 1_445 24_556
Sb1 Yb1 Yb2 106.623(13) 26_546 24_556
Yb4 Yb1 Yb2 116.892(11) 10_454 24_556
Yb3 Yb1 Yb2 112.000(11) 2 24_556
Yb1 Yb1 Yb2 61.697(13) 16_446 24_556
Sb2 Yb1 Yb2 104.591(13) . 17_556
Sb3 Yb1 Yb2 113.927(13) 16_556 17_556
Sb4 Yb1 Yb2 56.090(7) 17_556 17_556
Sb2 Yb1 Yb2 142.125(16) 6_556 17_556
Sb3 Yb1 Yb2 51.184(14) 1_445 17_556
Sb1 Yb1 Yb2 53.371(8) 26_546 17_556
Yb4 Yb1 Yb2 104.467(11) 10_454 17_556
Yb3 Yb1 Yb2 105.826(12) 2 17_556
Yb1 Yb1 Yb2 61.385(11) 16_446 17_556
Yb2 Yb1 Yb2 108.251(12) 24_556 17_556
Sb2 Yb1 Yb2 112.123(13) . 31_556
Sb3 Yb1 Yb2 114.094(14) 16_556 31_556
Sb4 Yb1 Yb2 53.954(9) 17_556 31_556
Sb2 Yb1 Yb2 48.735(11) 6_556 31_556
Sb3 Yb1 Yb2 143.412(14) 1_445 31_556
Sb1 Yb1 Yb2 51.307(10) 26_546 31_556
Yb4 Yb1 Yb2 160.104(12) 10_454 31_556
Yb3 Yb1 Yb2 57.302(7) 2 31_556
Yb1 Yb1 Yb2 104.670(8) 16_446 31_556
Yb2 Yb1 Yb2 63.506(10) 24_556 31_556
Yb2 Yb1 Yb2 93.563(12) 17_556 31_556
Sb2 Yb2 Sb3 165.516(18) 19_566 17_666
Sb2 Yb2 Sb3 89.813(15) 19_566 1_444
Sb3 Yb2 Sb3 98.869(15) 17_666 1_444
Sb2 Yb2 Sb1 91.665(15) 19_566 10_454
Sb3 Yb2 Sb1 100.514(15) 17_666 10_454
Sb3 Yb2 Sb1 85.470(17) 1_444 10_454
Sb2 Yb2 Sb4 91.205(15) 19_566 .
Sb3 Yb2 Sb4 88.986(13) 17_666 .
Sb3 Yb2 Sb4 142.240(14) 1_444 .
Sb1 Yb2 Sb4 56.770(14) 10_454 .
Sb2 Yb2 Mn1 48.343(11) 19_566 1_554
Sb3 Yb2 Mn1 117.747(13) 17_666 1_554
Sb3 Yb2 Mn1 104.245(15) 1_444 1_554
Sb1 Yb2 Mn1 137.828(12) 10_454 1_554
Sb4 Yb2 Mn1 104.422(14) . 1_554
Sb2 Yb2 Sb2 85.617(16) 19_566 28_556
Sb3 Yb2 Sb2 80.082(14) 17_666 28_556
Sb3 Yb2 Sb2 136.034(17) 1_444 28_556
Sb1 Yb2 Sb2 138.284(16) 10_454 28_556
Sb4 Yb2 Sb2 81.640(13) . 28_556
Mn1 Yb2 Sb2 44.309(9) 1_554 28_556
Sb2 Yb2 Yb4 114.212(17) 19_566 19_566
Sb3 Yb2 Yb4 53.909(14) 17_666 19_566
Sb3 Yb2 Yb4 94.142(13) 1_444 19_566
Sb1 Yb2 Yb4 154.123(11) 10_454 19_566
Sb4 Yb2 Yb4 119.465(12) . 19_566
Mn1 Yb2 Yb4 67.309(10) 1_554 19_566
Sb2 Yb2 Yb4 49.695(10) 28_556 19_566
Sb2 Yb2 Yb3 54.446(12) 19_566 20_556
Sb3 Yb2 Yb3 139.651(15) 17_666 20_556
Sb3 Yb2 Yb3 51.977(11) 1_444 20_556
Sb1 Yb2 Yb3 55.706(10) 10_454 20_556
Sb4 Yb2 Yb3 99.847(9) . 20_556
Mn1 Yb2 Yb3 98.165(9) 1_554 20_556
Sb2 Yb2 Yb3 139.978(14) 28_556 20_556
Yb4 Yb2 Yb3 140.108(12) 19_566 20_556
Sb2 Yb2 Yb1 118.998(14) 19_566 32_554
Sb3 Yb2 Yb1 51.633(11) 17_666 32_554
Sb3 Yb2 Yb1 150.502(14) 1_444 32_554
Sb1 Yb2 Yb1 98.930(16) 10_454 32_554
Sb4 Yb2 Yb1 50.567(7) . 32_554
Mn1 Yb2 Yb1 92.029(12) 1_554 32_554
Sb2 Yb2 Yb1 48.842(13) 28_556 32_554
Yb4 Yb2 Yb1 69.377(12) 19_566 32_554
Yb3 Yb2 Yb1 150.374(12) 20_556 32_554
Sb2 Yb2 Yb1 135.910(15) 19_566 17_556
Sb3 Yb2 Yb1 52.000(11) 17_666 17_556
Sb3 Yb2 Yb1 107.623(14) 1_444 17_556
Sb1 Yb2 Yb1 51.503(12) 10_454 17_556
Sb4 Yb2 Yb1 50.453(10) . 17_556
Mn1 Yb2 Yb1 147.681(12) 1_554 17_556
Sb2 Yb2 Yb1 105.752(13) 28_556 17_556
Yb4 Yb2 Yb1 104.762(14) 19_566 17_556
Yb3 Yb2 Yb1 105.497(10) 20_556 17_556
Yb1 Yb2 Yb1 56.920(10) 32_554 17_556
Sb2 Yb2 Yb1 49.679(14) 19_566 23_565
Sb3 Yb2 Yb1 135.852(16) 17_666 23_565
Sb3 Yb2 Yb1 108.188(13) 1_444 23_565
Sb1 Yb2 Yb1 49.569(8) 10_454 23_565
Sb4 Yb2 Yb1 48.700(6) . 23_565
Mn1 Yb2 Yb1 88.935(11) 1_554 23_565
Sb2 Yb2 Yb1 101.737(12) 28_556 23_565
Yb4 Yb2 Yb1 151.013(11) 19_566 23_565
Yb3 Yb2 Yb1 56.358(9) 20_556 23_565
Yb1 Yb2 Yb1 96.362(11) 32_554 23_565
Yb1 Yb2 Yb1 86.239(12) 17_556 23_565
Sb3 Yb3 Sb3 91.30(2) 27_466 32_444
Sb3 Yb3 Sb2 173.730(13) 27_466 5_556
Sb3 Yb3 Sb2 90.796(13) 32_444 5_556
Sb3 Yb3 Sb2 90.796(13) 27_466 2_554
Sb3 Yb3 Sb2 173.730(13) 32_444 2_554
Sb2 Yb3 Sb2 87.74(2) 5_556 2_554
Sb3 Yb3 Sb1 96.854(17) 27_466 25
Sb3 Yb3 Sb1 86.815(12) 32_444 25
Sb2 Yb3 Sb1 89.163(17) 5_556 25
Sb2 Yb3 Sb1 87.068(13) 2_554 25
Sb3 Yb3 Sb1 86.815(13) 27_466 20_656
Sb3 Yb3 Sb1 96.854(17) 32_444 20_656
Sb2 Yb3 Sb1 87.068(13) 5_556 20_656
Sb2 Yb3 Sb1 89.163(17) 2_554 20_656
Sb1 Yb3 Sb1 174.77(2) 25 20_656
Sb3 Yb3 Yb4 118.164(14) 27_466 23_665
Sb3 Yb3 Yb4 55.864(11) 32_444 23_665
Sb2 Yb3 Yb4 58.666(11) 5_556 23_665
Sb2 Yb3 Yb4 127.733(15) 2_554 23_665
Sb1 Yb3 Yb4 126.668(12) 25 23_665
Sb1 Yb3 Yb4 53.746(13) 20_656 23_665
Sb3 Yb3 Yb4 55.864(11) 27_466 20_657
Sb3 Yb3 Yb4 118.164(14) 32_444 20_657
Sb2 Yb3 Yb4 127.733(15) 5_556 20_657
Sb2 Yb3 Yb4 58.666(11) 2_554 20_657
Sb1 Yb3 Yb4 53.746(13) 25 20_657
Sb1 Yb3 Yb4 126.668(12) 20_656 20_657
Yb4 Yb3 Yb4 172.687(18) 23_665 20_657
Sb3 Yb3 Yb1 129.382(13) 27_466 2_554
Sb3 Yb3 Yb1 121.538(11) 32_444 2_554
Sb2 Yb3 Yb1 53.625(15) 5_556 2_554
Sb2 Yb3 Yb1 53.083(12) 2_554 2_554
Sb1 Yb3 Yb1 53.278(10) 25 2_554
Sb1 Yb3 Yb1 121.493(15) 20_656 2_554
Yb4 Yb3 Yb1 112.266(12) 23_665 2_554
Yb4 Yb3 Yb1 74.139(11) 20_657 2_554
Sb3 Yb3 Yb1 121.538(11) 27_466 5_556
Sb3 Yb3 Yb1 129.382(13) 32_444 5_556
Sb2 Yb3 Yb1 53.083(12) 5_556 5_556
Sb2 Yb3 Yb1 53.625(15) 2_554 5_556
Sb1 Yb3 Yb1 121.493(15) 25 5_556
Sb1 Yb3 Yb1 53.278(10) 20_656 5_556
Yb4 Yb3 Yb1 74.139(11) 23_665 5_556
Yb4 Yb3 Yb1 112.266(12) 20_657 5_556
Yb1 Yb3 Yb1 68.226(14) 2_554 5_556
Sb3 Yb3 Yb2 133.163(15) 27_466 32
Sb3 Yb3 Yb2 55.389(10) 32_444 32
Sb2 Yb3 Yb2 52.349(10) 5_556 32
Sb2 Yb3 Yb2 119.416(14) 2_554 32
Sb1 Yb3 Yb2 54.350(10) 25 32
Sb1 Yb3 Yb2 125.118(9) 20_656 32
Yb4 Yb3 Yb2 72.578(8) 23_665 32
Yb4 Yb3 Yb2 108.059(8) 20_657 32
Yb1 Yb3 Yb2 66.338(8) 2_554 32
Yb1 Yb3 Yb2 105.299(11) 5_556 32
Sb3 Yb3 Yb2 55.389(10) 27_466 27
Sb3 Yb3 Yb2 133.163(15) 32_444 27
Sb2 Yb3 Yb2 119.416(14) 5_556 27
Sb2 Yb3 Yb2 52.349(10) 2_554 27
Sb1 Yb3 Yb2 125.118(9) 25 27
Sb1 Yb3 Yb2 54.350(10) 20_656 27
Yb4 Yb3 Yb2 108.059(8) 23_665 27
Yb4 Yb3 Yb2 72.578(8) 20_657 27
Yb1 Yb3 Yb2 105.299(11) 2_554 27
Yb1 Yb3 Yb2 66.338(8) 5_556 27
Yb2 Yb3 Yb2 170.475(17) 32 27
Sb2 Yb4 Sb1 167.705(17) 10_454 11_545
Sb2 Yb4 Sb3 89.418(16) 10_454 4_464
Sb1 Yb4 Sb3 88.705(13) 11_545 4_464
Sb2 Yb4 Sb3 88.885(16) 10_454 10_564
Sb1 Yb4 Sb3 98.656(14) 11_545 10_564
Sb3 Yb4 Sb3 150.597(18) 4_464 10_564
Sb2 Yb4 Sb2 83.742(19) 10_454 28_557
Sb1 Yb4 Sb2 87.018(12) 11_545 28_557
Sb3 Yb4 Sb2 122.420(17) 4_464 28_557
Sb3 Yb4 Sb2 86.538(18) 10_564 28_557
Sb2 Yb4 Yb1 55.422(12) 10_454 10_454
Sb1 Yb4 Yb1 136.842(14) 11_545 10_454
Sb3 Yb4 Yb1 99.921(14) 4_464 10_454
Sb3 Yb4 Yb1 55.929(13) 10_564 10_454
Sb2 Yb4 Yb1 120.982(13) 28_557 10_454
Sb2 Yb4 Yb3 121.214(13) 10_454 27_566
Sb1 Yb4 Yb3 58.035(6) 11_545 27_566
Sb3 Yb4 Yb3 145.802(15) 4_464 27_566
Sb3 Yb4 Yb3 53.830(14) 10_564 27_566
Sb2 Yb4 Yb3 54.345(13) 28_557 27_566
Yb1 Yb4 Yb3 109.750(11) 10_454 27_566
Sb2 Yb4 Sb3 102.533(15) 10_454 7_446
Sb1 Yb4 Sb3 89.145(13) 11_545 7_446
Sb3 Yb4 Sb3 80.639(15) 4_464 7_446
Sb3 Yb4 Sb3 71.114(18) 10_564 7_446
Sb2 Yb4 Sb3 156.480(15) 28_557 7_446
Yb1 Yb4 Sb3 51.617(10) 10_454 7_446
Yb3 Yb4 Sb3 104.515(13) 27_566 7_446
Sb2 Yb4 Yb2 64.706(12) 10_454 28_556
Sb1 Yb4 Yb2 104.756(12) 11_545 28_556
Sb3 Yb4 Yb2 53.250(12) 4_464 28_556
Sb3 Yb4 Yb2 147.502(15) 10_564 28_556
Sb2 Yb4 Yb2 72.693(16) 28_557 28_556
Yb1 Yb4 Yb2 114.281(11) 10_454 28_556
Yb3 Yb4 Yb2 123.257(14) 27_566 28_556
Sb3 Yb4 Yb2 130.586(15) 7_446 28_556
Sb2 Yb4 Yb3 130.526(16) 10_454 26_556
Sb1 Yb4 Yb3 55.612(9) 11_545 26_556
Sb3 Yb4 Yb3 51.671(11) 4_464 26_556
Sb3 Yb4 Yb3 110.372(14) 10_564 26_556
Sb2 Yb4 Yb3 140.103(13) 28_557 26_556
Yb1 Yb4 Yb3 97.744(10) 10_454 26_556
Yb3 Yb4 Yb3 106.268(11) 27_566 26_556
Sb3 Yb4 Yb3 48.848(9) 7_446 26_556
Yb2 Yb4 Yb3 101.442(13) 28_556 26_556
Sb2 Yb4 Yb4 141.510(11) 10_454 16_556
Sb1 Yb4 Yb4 50.322(10) 11_545 16_556
Sb3 Yb4 Yb4 106.556(15) 4_464 16_556
Sb3 Yb4 Yb4 60.044(11) 10_564 16_556
Sb2 Yb4 Yb4 113.742(16) 28_557 16_556
Yb1 Yb4 Yb4 86.954(7) 10_454 16_556
Yb3 Yb4 Yb4 59.904(10) 27_566 16_556
Sb3 Yb4 Yb4 48.668(11) 7_446 16_556
Yb2 Yb4 Yb4 151.505(10) 28_556 16_556
Yb3 Yb4 Yb4 54.927(12) 26_556 16_556
Yb4 Sb1 Yb4 79.353(19) 5_556 12_453
Yb4 Sb1 Sb4 140.324(10) 5_556 .
Yb4 Sb1 Sb4 140.324(10) 12_453 .
Yb4 Sb1 Yb1 88.954(9) 5_556 32_554
Yb4 Sb1 Yb1 142.692(13) 12_453 32_554
Sb4 Sb1 Yb1 59.678(12) . 32_554
Yb4 Sb1 Yb1 142.692(13) 5_556 26_556
Yb4 Sb1 Yb1 88.954(9) 12_453 26_556
Sb4 Sb1 Yb1 59.678(12) . 26_556
Yb1 Sb1 Yb1 119.36(2) 32_554 26_556
Yb4 Sb1 Yb2 138.090(13) 5_556 10_454
Yb4 Sb1 Yb2 86.258(9) 12_453 10_454
Sb4 Sb1 Yb2 63.828(12) . 10_454
Yb1 Sb1 Yb2 79.124(13) 32_554 10_454
Yb1 Sb1 Yb2 75.127(15) 26_556 10_454
Yb4 Sb1 Yb2 86.258(10) 5_556 8
Yb4 Sb1 Yb2 138.090(13) 12_453 8
Sb4 Sb1 Yb2 63.828(12) . 8
Yb1 Sb1 Yb2 75.127(15) 32_554 8
Yb1 Sb1 Yb2 79.124(13) 26_556 8
Yb2 Sb1 Yb2 127.66(2) 10_454 8
Yb4 Sb1 Yb3 72.721(14) 5_556 25
Yb4 Sb1 Yb3 68.216(14) 12_453 25
Sb4 Sb1 Yb3 115.725(12) . 25
Yb1 Sb1 Yb3 141.225(7) 32_554 25
Yb1 Sb1 Yb3 70.041(10) 26_556 25
Yb2 Sb1 Yb3 136.537(11) 10_454 25
Yb2 Sb1 Yb3 69.944(12) 8 25
Yb4 Sb1 Yb3 68.216(14) 5_556 27_565
Yb4 Sb1 Yb3 72.721(14) 12_453 27_565
Sb4 Sb1 Yb3 115.725(12) . 27_565
Yb1 Sb1 Yb3 70.041(10) 32_554 27_565
Yb1 Sb1 Yb3 141.225(7) 26_556 27_565
Yb2 Sb1 Yb3 69.944(12) 10_454 27_565
Yb2 Sb1 Yb3 136.537(11) 8 27_565
Yb3 Sb1 Yb3 128.55(2) 25 27_565
Mn1 Sb2 Yb2 73.043(15) .. 28_556
Mn1 Sb2 Yb1 138.53(2) . .
Yb2 Sb2 Yb1 144.972(19) 28_556 .
Mn1 Sb2 Yb4 86.162(15) . 10_454
Yb2 Sb2 Yb4 141.126(19) 28_556 10_454
Yb1 Sb2 Yb4 69.028(13) . 10_454
Mn1 Sb2 Yb1 129.857(19) . 6_556
Yb2 Sb2 Yb1 81.584(17) 28_556 6_556
Yb1 Sb2 Yb1 83.276(15) . 6_556
Yb4 Sb2 Yb1 87.668(16) 10_454 6_556
Mn1 Sb2 Yb3 135.391(19) . 2
Yb2 Sb2 Yb3 73.203(13) 28_556 2
Yb1 Sb2 Yb3 72.092(13) . 2
Yb4 Sb2 Yb3 137.696(18) 10_454 2
Yb1 Sb2 Yb3 71.720(14) 6_556 2
Mn1 Sb2 Yb4 81.747(15) . 19_567
Yb2 Sb2 Yb4 84.881(16) 28_556 19_567
Yb1 Sb2 Yb4 85.979(15) .. 19_567
Yb4 Sb2 Yb4 124.928(18) 10_454 19_567
Yb1 Sb2 Yb4 138.662(18) 6_556 19_567
Yb3 Sb2 Yb4 66.987(15) 2 19_567
Mn1 Sb2 Yb2 63.418(13) . 19_566
Yb2 Sb2 Yb2 75.698(14) 28_556 19_566
Yb1 Sb2 Yb2 126.790(17) . 19_566
Yb4 Sb2 Yb2 65.600(12) 10_454 19_566
Yb1 Sb2 Yb2 68.797(13) 6_556 19_566
Yb3 Sb2 Yb2 132.399(19) 2 19_566
Yb4 Sb2 Yb2 143.651(17) 19_567 19_566
Yb3 Sb3 Yb2 139.662(19) 20_667 17_666
Yb3 Sb3 Yb1 125.551(18) 20_667 16_556
Yb2 Sb3 Yb1 76.936(14) 17_666 16_556
Yb3 Sb3 Yb4 75.281(13) 20_667 3_655
Yb2 Sb3 Yb4 72.838(14) 17_666 3_655
Yb1 Sb3 Yb4 87.307(16) 16_556 3_655
Yb3 Sb3 Yb1 138.123(18) 20_667 1_665
Yb2 Sb3 Yb1 76.817(16) 17_666 1_665
Yb1 Sb3 Yb1 72.375(15) 16_556 1_665
Yb4 Sb3 Yb1 146.594(19) 3_655 1_665
Yb3 Sb3 Yb4 70.307(15) 20_667 10_564
Yb2 Sb3 Yb4 138.292(18) 17_666 10_564
Yb1 Sb3 Yb4 110.951(18) 16_556 10_564
Yb4 Sb3 Yb4 145.523(19) 3_655 10_564
Yb1 Sb3 Yb4 67.833(16) 1_665 10_564
Yb3 Sb3 Yb2 72.633(13) 20_667 1_666
Yb2 Sb3 Yb2 81.130(15) 17_666 1_666
Yb1 Sb3 Yb2 158.066(19) 16_556 1_666
Yb4 Sb3 Yb2 86.130(16) 3_655 1_666
Yb1 Sb3 Yb2 102.805(17) 1_665 1_666
Yb4 Sb3 Yb2 85.694(16) 10_564 1_666
Yb3 Sb3 Yb4 68.179(12) 20_667 7_556
Yb2 Sb3 Yb4 137.731(17) 17_666 7_556
Yb1 Sb3 Yb4 62.107(12) 16_556 7_556
Yb4 Sb3 Yb4 94.217(15) 3_655 7_556
Yb1 Sb3 Yb4 98.970(16) 1_665 7_556
Yb4 Sb3 Yb4 71.289(14) 10_564 7_556
Yb2 Sb3 Yb4 139.280(17) 1_666 7_556
Yb1 Sb4 Yb1 72.535(12) 26_556 23_565
Yb1 Sb4 Yb1 142.180(13) 26_556 17_556
Yb1 Sb4 Yb1 120.676(11) 23_565 17_556
Yb1 Sb4 Yb1 120.676(11) 26_556 32_554
Yb1 Sb4 Yb1 142.180(13) 23_565 32_554
Yb1 Sb4 Yb1 72.535(12) 17_556 32_554
Yb1 Sb4 Sb1 60.338(6) 26_556 .
Yb1 Sb4 Sb1 119.662(6) 23_565 .
Yb1 Sb4 Sb1 119.662(6) 17_556 .
Yb1 Sb4 Sb1 60.338(6) 32_554 .
Yb1 Sb4 Sb1 119.662(6) 26_556 10_454
Yb1 Sb4 Sb1 60.338(6) 23_565 10_454
Yb1 Sb4 Sb1 60.338(6) 17_556 10_454
Yb1 Sb4 Sb1 119.662(6) 32_554 10_454
Sb1 Sb4 Sb1 180.0 . 10_454
Yb1 Sb4 Yb2 77.345(9) 26_556 8
Yb1 Sb4 Yb2 142.443(8) 23_565 8
Yb1 Sb4 Yb2 73.204(9) 17_556 8
Yb1 Sb4 Yb2 73.458(12) 32_554 8
Sb1 Sb4 Yb2 59.402(7) . 8
Sb1 Sb4 Yb2 120.598(7) 10_454 8
Yb1 Sb4 Yb2 73.458(12) 26_556 10_454
Yb1 Sb4 Yb2 73.204(9) 23_565 10_454
Yb1 Sb4 Yb2 142.443(8) 17_556 10_454
Yb1 Sb4 Yb2 77.345(9) 32_554 10_454
Sb1 Sb4 Yb2 59.402(7) . 10_454
Sb1 Sb4 Yb2 120.598(7) 10_454 10_454
Yb2 Sb4 Yb2 118.805(14) 8 10_454
Yb1 Sb4 Yb2 73.204(9) 26_556 15_444
Yb1 Sb4 Yb2 73.458(12) 23_565 15_444
Yb1 Sb4 Yb2 77.345(9) 17_556 15_444
Yb1 Sb4 Yb2 142.443(8) 32_554 15_444
Sb1 Sb4 Yb2 120.598(7) . 15_444
Sb1 Sb4 Yb2 59.402(7) 10_454 15_444
Yb2 Sb4 Yb2 76.780(16) 8 15_444
Yb2 Sb4 Yb2 138.320(12) 10_454 15_444
Yb1 Sb4 Yb2 142.443(8) 26_556 .
Yb1 Sb4 Yb2 77.345(9) 23_565 .
Yb1 Sb4 Yb2 73.458(12) 17_556 .
Yb1 Sb4 Yb2 73.205(9) 32_554 .
Sb1 Sb4 Yb2 120.598(7) . .
Sb1 Sb4 Yb2 59.402(7) 10_454 .
Yb2 Sb4 Yb2 138.320(12) 8 .
Yb2 Sb4 Yb2 76.780(16) 10_454 .
Yb2 Sb4 Yb2 118.804(14) 15_444 .
Sb2 Mn1 Sb2 117.61(2) 28_557 19_567
Sb2 Mn1 Sb2 105.563(11) 28_557 10_454
Sb2 Mn1 Sb2 105.563(11) 19_567 10_454
Sb2 Mn1 Sb2 105.564(11) 28_557 .
Sb2 Mn1 Sb2 105.562(11) 19_567 .
Sb2 Mn1 Sb2 117.61(2) 10_454 .
Sb2 Mn1 Yb2 58.612(13) 28_557 10_455
Sb2 Mn1 Yb2 72.273(14) 19_567 10_455
Sb2 Mn1 Yb2 84.668(16) 10_454 10_455
Sb2 Mn1 Yb2 156.669(12) . 10_455
Sb2 Mn1 Yb2 156.669(12) 28_557 19_566
Sb2 Mn1 Yb2 84.668(16) 19_567 19_566
Sb2 Mn1 Yb2 58.612(13) 10_454 19_566
Sb2 Mn1 Yb2 72.273(14) .. 19_566
Yb2 Mn1 Yb2 129.396(10) 10_455 19_566
Sb2 Mn1 Yb2 84.668(16) 28_557 28_556
Sb2 Mn1 Yb2 156.669(12) 19_567 28_556
Sb2 Mn1 Yb2 72.273(14) 10_454 28_556
Sb2 Mn1 Yb2 58.614(13) .. 28_556
Yb2 Mn1 Yb2 129.396(10) 10_455 28_556
Yb2 Mn1 Yb2 74.375(16) 19_566 28_556
Sb2 Mn1 Yb2 72.273(14) 28_557 1_556
Sb2 Mn1 Yb2 58.612(13) 19_567 1_556
Sb2 Mn1 Yb2 156.669(12) 10_454 1_556
Sb2 Mn1 Yb2 84.667(16) . 1_556
Yb2 Mn1 Yb2 74.375(15) 10_455 1_556
Yb2 Mn1 Yb2 129.396(10) 19_566 1_556
Yb2 Mn1 Yb2 129.396(10) 28_556 1_556

loop_
_geom_bond_atom_site_label_1
_geom_bond_atom_site_label_2
_geom_bond_distance
_geom_bond_site_symmetry_2
Yb1 Sb2 3.1486(7) .
Yb1 Sb3 3.1669(7) 16_556
Yb1 Sb4 3.1743(5) 17_556
Yb1 Sb2 3.1776(7) 6_556
Yb1 Sb3 3.1938(7) 1_445
Yb1 Sb1 3.1956(6) 26_546
Yb2 Sb2 3.1327(7) 19_566
Yb2 Sb3 3.1580(7) 17_666
Yb2 Sb3 3.2664(7) 1_444
Yb2 Sb1 3.2767(6) 10_454
Yb2 Sb4 3.4165(5) .
Yb3 Sb3 3.1265(7) 27_466
Yb3 Sb3 3.1265(7) 32_444
Yb3 Sb2 3.2190(7) 5_556
Yb3 Sb2 3.2190(7) 2_554
Yb3 Sb1 3.3314(5) 25
Yb3 Sb1 3.3314(5) 20_656
Yb4 Sb2 3.1535(7) 10_454
Yb4 Sb1 3.1666(7) 11_545
Yb4 Sb3 3.1849(7) 4_464
Yb4 Sb3 3.2056(7) 10_564
Yb4 Sb2 3.3839(7) 28_557
Sb1 Yb4 3.1666(7) 5_556
Sb1 Yb4 3.1666(7) 12_453
Sb1 Sb4 3.1842(8) .
Sb1 Yb1 3.1956(6) 32_554
Sb1 Yb1 3.1956(6) 26_556
Sb1 Yb2 3.2767(6) 10_454
Sb1 Yb2 3.2767(6) 8
Sb1 Yb3 3.3314(5) 25
Sb1 Yb3 3.3314(5) 27_565
Sb2 Mn1 2.7418(6) .
Sb2 Yb2 3.1328(7) 28_556
Sb2 Yb4 3.1535(7) 10_454
Sb2 Yb1 3.1775(7) 6_556
Sb2 Yb3 3.2190(7) 2
Sb2 Yb4 3.3838(7) 19_567
Sb3 Yb3 3.1265(7) 20_667
Sb3 Yb2 3.1580(7) 17_666
Sb3 Yb1 3.1669(7) 16_556
Sb3 Yb4 3.1850(7) 3_655
Sb3 Yb1 3.1938(7) 1_665
Sb3 Yb4 3.2056(7) 10_564
Sb3 Yb2 3.2665(7) 1_666
Sb4 Yb1 3.1744(5) 26_556
Sb4 Yb1 3.1744(5) 23_565
Sb4 Yb1 3.1744(5) 17_556
Sb4 Yb1 3.1744(5) 32_554
Sb4 Sb1 3.1843(8) 10_454
Sb4 Yb2 3.4165(5) 8
Sb4 Yb2 3.4165(5) 10_454
Sb4 Yb2 3.4165(5) 15_444
Mn1 Sb2 2.7418(6) 28_557
Mn1 Sb2 2.7418(6) 19_567
Mn1 Sb2 2.7418(6) 10_454
